data_7203624
loop_
_publ_author_name
'Kalf, Irmgard'
'Braun, Michaela'
'Wang, Yutian'
'Englert, Ulli'

_publ_section_title
;
 Homo- and heterochiral coordination polymers of silver with
 diaminocyclohexane as bridging ligand: The effect of chirality on
 argentophilic interactions
;
_journal_issue 12
_journal_name_full CrystEngComm
_journal_page_first 916
_journal_paper_doi 10.1039/b612027j
_journal_volume 8
_journal_year 2006
_chemical_absolute_configuration rmad
_chemical_formula_moiety 'C18 H42 Ag3 N6, 3(B F4), H2 O'
_chemical_formula_sum 'C18 H44 Ag3 B3 F12 N6 O'
_chemical_formula_weight 944.63
_chemical_name_common '(Ag(SS-chxn))BF4\\times0.33 H2O'
_chemical_name_systematic
;
?
;
_space_group_IT_number 18
_symmetry_cell_setting orthorhombic
_symmetry_space_group_name_Hall 'P 2 2ab'
_symmetry_space_group_name_H-M 'P 21 21 2'
_atom_sites_solution_hydrogens geom
_atom_sites_solution_primary direct
_atom_sites_solution_secondary difmap
_audit_creation_method SHELXL-97
_cell_angle_alpha 90.00
_cell_angle_beta 90.00
_cell_angle_gamma 90.00
_cell_formula_units_Z 2
_cell_length_a 16.793(9)
_cell_length_b 8.058(4)
_cell_length_c 11.766(6)
_cell_measurement_reflns_used 2389
_cell_measurement_temperature 130(2)
_cell_measurement_theta_max 24.10
_cell_measurement_theta_min 2.43
_cell_volume 1592.2(14)
_computing_cell_refinement SMART
_computing_data_collection 'SMART (Bruker, 2001)'
_computing_data_reduction 'SAINT (Bruker, 1999)'
_computing_molecular_graphics 'PLATON (Spek, 1990)'
_computing_structure_refinement 'SHELXL-97 (Sheldrick, 1997)'
_computing_structure_solution 'SHELXS-97 (Sheldrick, 1990)'
_diffrn_ambient_temperature 130(2)
_diffrn_measured_fraction_theta_full .982
_diffrn_measured_fraction_theta_max .982
_diffrn_measurement_device_type 'CCD area detector'
_diffrn_measurement_method 'omega scans'
_diffrn_radiation_monochromator graphite
_diffrn_radiation_source 'fine-focus sealed tube'
_diffrn_radiation_type MoK\a
_diffrn_radiation_wavelength 0.71073
_diffrn_reflns_av_R_equivalents 0.0646
_diffrn_reflns_av_sigmaI/netI 0.0996
_diffrn_reflns_limit_h_max 22
_diffrn_reflns_limit_h_min -16
_diffrn_reflns_limit_k_max 10
_diffrn_reflns_limit_k_min -10
_diffrn_reflns_limit_l_max 16
_diffrn_reflns_limit_l_min -12
_diffrn_reflns_number 11789
_diffrn_reflns_theta_full 29.11
_diffrn_reflns_theta_max 29.11
_diffrn_reflns_theta_min 2.11
_exptl_absorpt_coefficient_mu 1.922
_exptl_absorpt_correction_T_max 0.83
_exptl_absorpt_correction_T_min 0.56
_exptl_absorpt_correction_type multi-scan
_exptl_absorpt_process_details 'SADABS (1996)'
_exptl_crystal_colour colourless
_exptl_crystal_density_diffrn 1.970
_exptl_crystal_density_method 'not measured'
_exptl_crystal_description rod
_exptl_crystal_F_000 932
_exptl_crystal_size_max 0.35
_exptl_crystal_size_mid 0.25
_exptl_crystal_size_min 0.10
_refine_diff_density_max 1.231
_refine_diff_density_min -.718
_refine_diff_density_rms .150
_refine_ls_abs_structure_details 'Flack H D (1983), Acta Cryst. A39, 876-881'
_refine_ls_abs_structure_Flack 0.01(6)
_refine_ls_extinction_method none
_refine_ls_goodness_of_fit_ref 1.033
_refine_ls_hydrogen_treatment constr
_refine_ls_matrix_type full
_refine_ls_number_parameters 196
_refine_ls_number_reflns 4125
_refine_ls_number_restraints 42
_refine_ls_restrained_S_all 1.030
_refine_ls_R_factor_all 0.0684
_refine_ls_R_factor_gt 0.0516
_refine_ls_shift/su_max 0.000
_refine_ls_shift/su_mean 0.000
_refine_ls_structure_factor_coef Fsqd
_refine_ls_weighting_details 'calc w=1/[\s^2^(Fo^2^)+(0.0600P)^2^+0.0000P] where P=(Fo^2^+2Fc^2^)/3'
_refine_ls_weighting_scheme calc
_refine_ls_wR_factor_gt 0.1307
_refine_ls_wR_factor_ref 0.1409
_reflns_number_gt 3371
_reflns_number_total 4125
_reflns_threshold_expression >2sigma(I)
_cod_data_source_file b612027j.txt
_cod_data_source_block 3
_cod_original_sg_symbol_H-M P21212
_cod_database_code 7203624

loop_
_symmetry_equiv_pos_as_xyz
'x, y, z'
'-x, -y, z'
'x+1/2, -y+1/2, -z'
'-x+1/2, y+1/2, -z'

loop_
_atom_site_label
_atom_site_type_symbol
_atom_site_fract_x
_atom_site_fract_y
_atom_site_fract_z
_atom_site_U_iso_or_equiv
_atom_site_adp_type
_atom_site_occupancy
_atom_site_symmetry_multiplicity
_atom_site_calc_flag
_atom_site_refinement_flags
_atom_site_disorder_assembly
_atom_site_disorder_group
Ag2 Ag 0.0000 0.5000 0.12507(7) 0.0379(2) Uani 1 2 d S . .
Ag1 Ag 0.31206(3) 0.29978(6) 0.13683(5) 0.02959(15) Uani 1 1 d . . .
N1 N 0.1897(3) 0.2399(6) 0.1632(4) 0.0252(11) Uani 1 1 d . . .
H1A H 0.1619 0.2664 0.0983 0.030 Uiso 1 1 calc R . .
H1B H 0.1855 0.1270 0.1735 0.030 Uiso 1 1 calc R . .
N2 N 0.1226(4) 0.5755(7) 0.1488(5) 0.0369(13) Uani 1 1 d . . .
H2A H 0.1517 0.5407 0.0870 0.044 Uiso 1 1 calc R . .
H2B H 0.1246 0.6896 0.1503 0.044 Uiso 1 1 calc R . .
N3 N 0.4347(4) 0.3780(8) 0.1325(5) 0.0394(14) Uani 1 1 d . . .
H3A H 0.4670 0.2866 0.1237 0.047 Uiso 1 1 calc R . .
H3B H 0.4426 0.4465 0.0709 0.047 Uiso 1 1 calc R . .
C1 C 0.1511(4) 0.3240(8) 0.2611(5) 0.0245(13) Uani 1 1 d . . .
H1 H 0.0929 0.2977 0.2595 0.029 Uiso 1 1 calc R . .
C2 C 0.1609(5) 0.5117(9) 0.2526(5) 0.0320(16) Uani 1 1 d . . .
H2 H 0.2191 0.5379 0.2490 0.038 Uiso 1 1 calc R . .
C3 C 0.1259(5) 0.5966(9) 0.3561(7) 0.0431(18) Uani 1 1 d . . .
H3C H 0.0676 0.5778 0.3578 0.052 Uiso 1 1 calc R . .
H3D H 0.1352 0.7177 0.3506 0.052 Uiso 1 1 calc R . .
C4 C 0.1627(5) 0.5315(11) 0.4655(6) 0.044(2) Uani 1 1 d . . .
H4A H 0.1386 0.5881 0.5317 0.053 Uiso 1 1 calc R . .
H4B H 0.2207 0.5539 0.4659 0.053 Uiso 1 1 calc R . .
C5 C 0.1477(6) 0.3436(10) 0.4731(6) 0.044(2) Uani 1 1 d . . .
H5A H 0.1709 0.2993 0.5443 0.053 Uiso 1 1 calc R . .
H5B H 0.0897 0.3214 0.4741 0.053 Uiso 1 1 calc R . .
C6 C 0.1855(4) 0.2588(8) 0.3713(6) 0.0316(14) Uani 1 1 d . . .
H6A H 0.2437 0.2782 0.3723 0.038 Uiso 1 1 calc R . .
H6B H 0.1763 0.1376 0.3762 0.038 Uiso 1 1 calc R . .
C7 C 0.4570(4) 0.4655(9) 0.2357(5) 0.0276(15) Uani 1 1 d . . .
H7 H 0.4204 0.5628 0.2430 0.033 Uiso 1 1 calc R . .
C8 C 0.4454(5) 0.3607(9) 0.3388(6) 0.0355(16) Uani 1 1 d . . .
H8A H 0.4836 0.2673 0.3372 0.043 Uiso 1 1 calc R . .
H8B H 0.3909 0.3136 0.3379 0.043 Uiso 1 1 calc R . .
C9 C 0.4570(5) 0.4587(11) 0.4469(6) 0.044(2) Uani 1 1 d . . .
H9A H 0.4516 0.3843 0.5135 0.053 Uiso 1 1 calc R . .
H9B H 0.4158 0.5460 0.4526 0.053 Uiso 1 1 calc R . .
F1 F 0.3147(3) 0.6907(6) 0.1074(5) 0.0589(14) Uani 1 1 d U . .
F2 F 0.3727(6) 0.8767(10) 0.2228(6) 0.109(3) Uani 1 1 d U . .
F4 F 0.2430(5) 0.8689(8) 0.2189(6) 0.103(3) Uani 1 1 d U . .
F3 F 0.3050(4) 0.9611(6) 0.0652(4) 0.0592(15) Uani 1 1 d U . .
B1 B 0.3141(7) 0.8493(11) 0.1504(8) 0.049(2) Uani 1 1 d . . .
F6 F -0.0249(3) 0.8700(6) 0.0870(4) 0.0507(13) Uani 1 1 d U . .
F5 F 0.0607(5) 0.9487(9) 0.2177(8) 0.140(4) Uani 1 1 d U . .
B2 B 0.0000 1.0000 0.1552(9) 0.028(2) Uani 1 2 d S . .
O1 O 0.0000 0.5000 -0.1023(8) 0.096(4) Uani 1 2 d SU . .
H1O H -0.0415 0.4721 -0.1362 0.116 Uiso 1 1 d R . .

loop_
_atom_site_aniso_label
_atom_site_aniso_U_11
_atom_site_aniso_U_22
_atom_site_aniso_U_33
_atom_site_aniso_U_23
_atom_site_aniso_U_13
_atom_site_aniso_U_12
Ag2 0.0425(4) 0.0373(4) 0.0341(4) 0.000 0.000 0.0192(3)
Ag1 0.0273(2) 0.0287(2) 0.0328(2) -0.0064(2) 0.0035(2) -0.00798(19)
N1 0.025(3) 0.019(2) 0.032(3) -0.0026(18) 0.001(2) 0.004(2)
N2 0.046(3) 0.021(3) 0.043(3) 0.009(3) 0.010(3) 0.013(2)
N3 0.037(3) 0.047(4) 0.034(3) -0.010(3) 0.012(3) -0.017(3)
C1 0.027(3) 0.015(3) 0.032(3) -0.004(2) -0.001(3) 0.003(2)
C2 0.042(4) 0.025(3) 0.029(3) 0.001(3) 0.002(3) -0.006(3)
C3 0.054(5) 0.026(3) 0.049(4) -0.012(4) 0.017(4) 0.000(3)
C4 0.053(5) 0.043(5) 0.036(4) -0.020(3) -0.009(4) -0.013(4)
C5 0.063(6) 0.046(5) 0.022(3) 0.004(3) -0.003(3) -0.005(4)
C6 0.035(3) 0.030(3) 0.030(3) 0.006(3) 0.001(3) 0.003(3)
C7 0.021(3) 0.033(4) 0.029(3) -0.003(3) 0.004(3) -0.002(3)
C8 0.039(4) 0.026(3) 0.042(4) 0.001(3) 0.005(3) -0.006(3)
C9 0.058(6) 0.043(5) 0.030(3) 0.004(3) 0.002(4) -0.008(4)
F1 0.072(3) 0.030(2) 0.075(4) 0.001(2) -0.005(3) 0.011(3)
F2 0.158(8) 0.096(6) 0.073(4) 0.002(4) -0.041(5) -0.030(6)
F4 0.164(7) 0.046(4) 0.099(5) 0.001(4) 0.079(5) -0.009(4)
F3 0.106(4) 0.028(2) 0.045(2) 0.0038(19) 0.015(3) 0.007(3)
B1 0.073(7) 0.030(4) 0.043(5) -0.002(4) -0.002(6) 0.004(4)
F6 0.073(3) 0.035(2) 0.044(2) -0.011(2) 0.021(2) -0.025(2)
F5 0.161(8) 0.066(5) 0.192(8) 0.043(5) -0.128(7) -0.022(5)
B2 0.037(6) 0.016(4) 0.030(5) 0.000 0.000 -0.013(4)
O1 0.071(7) 0.155(13) 0.063(6) 0.000 0.000 -0.016(7)

loop_
_atom_type_symbol
_atom_type_description
_atom_type_scat_dispersion_real
_atom_type_scat_dispersion_imag
_atom_type_scat_source
C C .0033 .0016 'International Tables Vol C Tables 4.2.6.8 and 6.1.1.4'
H H .0000 .0000 'International Tables Vol C Tables 4.2.6.8 and 6.1.1.4'
Ag Ag -.8971 1.1015 'International Tables Vol C Tables 4.2.6.8 and 6.1.1.4'
B B .0013 .0007 'International Tables Vol C Tables 4.2.6.8 and 6.1.1.4'
F F .0171 .0103 'International Tables Vol C Tables 4.2.6.8 and 6.1.1.4'
N N .0061 .0033 'International Tables Vol C Tables 4.2.6.8 and 6.1.1.4'
O O .0106 .0060 'International Tables Vol C Tables 4.2.6.8 and 6.1.1.4'

loop_
_geom_angle_atom_site_label_1
_geom_angle_atom_site_label_2
_geom_angle_atom_site_label_3
_geom_angle
_geom_angle_site_symmetry_1
_geom_angle_site_symmetry_3
_geom_angle_publ_flag
N2 Ag2 N2 165.2(3) 2_565 . ?
N1 Ag1 N3 172.1(2) . . ?
C1 N1 Ag1 115.4(4) . . ?
C1 N1 H1A 108.4 . . ?
Ag1 N1 H1A 108.4 . . ?
C1 N1 H1B 108.4 . . ?
Ag1 N1 H1B 108.4 . . ?
H1A N1 H1B 107.5 . . ?
C2 N2 Ag2 115.1(5) . . ?
C2 N2 H2A 108.5 . . ?
Ag2 N2 H2A 108.5 . . ?
C2 N2 H2B 108.5 . . ?
Ag2 N2 H2B 108.5 . . ?
H2A N2 H2B 107.5 . . ?
C7 N3 Ag1 111.6(4) . . ?
C7 N3 H3A 109.3 . . ?
Ag1 N3 H3A 109.3 . . ?
C7 N3 H3B 109.3 . . ?
Ag1 N3 H3B 109.3 . . ?
H3A N3 H3B 108.0 . . ?
N1 C1 C6 109.8(5) . . ?
N1 C1 C2 110.8(5) . . ?
C6 C1 C2 111.1(5) . . ?
N1 C1 H1 108.4 . . ?
C6 C1 H1 108.4 . . ?
C2 C1 H1 108.4 . . ?
N2 C2 C3 109.8(6) . . ?
N2 C2 C1 110.7(6) . . ?
C3 C2 C1 110.7(6) . . ?
N2 C2 H2 108.5 . . ?
C3 C2 H2 108.5 . . ?
C1 C2 H2 108.5 . . ?
C2 C3 C4 111.5(6) . . ?
C2 C3 H3C 109.3 . . ?
C4 C3 H3C 109.3 . . ?
C2 C3 H3D 109.3 . . ?
C4 C3 H3D 109.3 . . ?
H3C C3 H3D 108.0 . . ?
C3 C4 C5 108.8(6) . . ?
C3 C4 H4A 109.9 . . ?
C5 C4 H4A 109.9 . . ?
C3 C4 H4B 109.9 . . ?
C5 C4 H4B 109.9 . . ?
H4A C4 H4B 108.3 . . ?
C6 C5 C4 109.1(6) . . ?
C6 C5 H5A 109.9 . . ?
C4 C5 H5A 109.9 . . ?
C6 C5 H5B 109.9 . . ?
C4 C5 H5B 109.9 . . ?
H5A C5 H5B 108.3 . . ?
C1 C6 C5 111.1(5) . . ?
C1 C6 H6A 109.4 . . ?
C5 C6 H6A 109.4 . . ?
C1 C6 H6B 109.4 . . ?
C5 C6 H6B 109.4 . . ?
H6A C6 H6B 108.0 . . ?
N3 C7 C8 111.8(6) . . ?
N3 C7 C7 114.5(4) . 2_665 ?
C8 C7 C7 109.0(5) . 2_665 ?
N3 C7 H7 107.0 . . ?
C8 C7 H7 107.0 . . ?
C7 C7 H7 107.0 2_665 . ?
C7 C8 C9 111.9(6) . . ?
C7 C8 H8A 109.2 . . ?
C9 C8 H8A 109.2 . . ?
C7 C8 H8B 109.2 . . ?
C9 C8 H8B 109.2 . . ?
H8A C8 H8B 107.9 . . ?
C8 C9 C9 109.7(6) . 2_665 ?
C8 C9 H9A 109.7 . . ?
C9 C9 H9A 109.7 2_665 . ?
C8 C9 H9B 109.7 . . ?
C9 C9 H9B 109.7 2_665 . ?
H9A C9 H9B 108.2 . . ?
F2 B1 F3 116.7(9) . . ?
F2 B1 F1 112.8(9) . . ?
F3 B1 F1 110.2(7) . . ?
F2 B1 F4 103.7(8) . . ?
F3 B1 F4 104.2(8) . . ?
F1 B1 F4 108.2(8) . . ?
F5 B2 F5 112.4(12) 2_575 . ?
F5 B2 F6 108.6(4) 2_575 2_575 ?
F5 B2 F6 109.0(4) . 2_575 ?
F5 B2 F6 109.0(4) 2_575 . ?
F5 B2 F6 108.6(4) . . ?
F6 B2 F6 109.2(8) 2_575 . ?

loop_
_geom_bond_atom_site_label_1
_geom_bond_atom_site_label_2
_geom_bond_distance
_geom_bond_site_symmetry_2
_geom_bond_publ_flag
Ag2 N2 2.165(7) 2_565 ?
Ag2 N2 2.165(7) . ?
Ag1 N1 2.133(5) . ?
Ag1 N3 2.155(6) . ?
N1 C1 1.485(8) . ?
N1 H1A 0.9200 . ?
N1 H1B 0.9200 . ?
N2 C2 1.473(9) . ?
N2 H2A 0.9200 . ?
N2 H2B 0.9200 . ?
N3 C7 1.453(8) . ?
N3 H3A 0.9200 . ?
N3 H3B 0.9200 . ?
C1 C6 1.514(9) . ?
C1 C2 1.524(10) . ?
C1 H1 1.0000 . ?
C2 C3 1.515(10) . ?
C2 H2 1.0000 . ?
C3 C4 1.522(11) . ?
C3 H3C 0.9900 . ?
C3 H3D 0.9900 . ?
C4 C5 1.538(12) . ?
C4 H4A 0.9900 . ?
C4 H4B 0.9900 . ?
C5 C6 1.519(10) . ?
C5 H5A 0.9900 . ?
C5 H5B 0.9900 . ?
C6 H6A 0.9900 . ?
C6 H6B 0.9900 . ?
C7 C8 1.492(9) . ?
C7 C7 1.546(13) 2_665 ?
C7 H7 1.0000 . ?
C8 C9 1.510(9) . ?
C8 H8A 0.9900 . ?
C8 H8B 0.9900 . ?
C9 C9 1.590(16) 2_665 ?
C9 H9A 0.9900 . ?
C9 H9B 0.9900 . ?
F1 B1 1.375(10) . ?
F2 B1 1.321(13) . ?
F4 B1 1.448(13) . ?
F3 B1 1.357(11) . ?
F6 B2 1.384(7) . ?
F5 B2 1.323(8) . ?
B2 F5 1.323(8) 2_575 ?
B2 F6 1.384(7) 2_575 ?
O1 H1O 0.8339 . ?
